data_7055251
loop_
_publ_author_name
'Mahapatra, Tufan Singha'
'Chaudhury, Susmitnarayan'
'Dasgupta, Swagata'
'Bertolasi, Valerio'
'Ray, Debashis'

_publ_section_title
;
 Dinuclear nickel complexes of divergent Ni&#x22EF;Ni separation showing
 ancillary ligand addition and bio-macromolecular interaction
;
_journal_issue 3
_journal_name_full 'New J. Chem.'
_journal_page_first 2268
_journal_paper_doi 10.1039/C5NJ02410B
_journal_volume 40
_journal_year 2016
_chemical_formula_moiety 'C28 H44 F6 N5 Ni2 O7, C2 F3 O2, H2 O'
_chemical_formula_sum 'C30 H46 F9 N5 Ni2 O10'
_chemical_formula_weight 925.14
_chemical_name_systematic
;
 ?
;
_space_group_IT_number 2
_symmetry_cell_setting triclinic
_symmetry_space_group_name_Hall '-P 1'
_symmetry_space_group_name_H-M 'P -1'
_atom_sites_solution_hydrogens geom
_atom_sites_solution_primary direct
_atom_sites_solution_secondary difmap
_audit_creation_method SHELXL-97
_audit_update_record
;
2015-11-03 deposited with the CCDC.
2015-12-22 downloaded from the CCDC.
;
_cell_angle_alpha 74.2190(4)
_cell_angle_beta 87.0926(4)
_cell_angle_gamma 75.7040(4)
_cell_formula_units_Z 4
_cell_length_a 11.6655(1)
_cell_length_b 16.9475(1)
_cell_length_c 22.7678(2)
_cell_measurement_reflns_used 54669
_cell_measurement_temperature 295
_cell_measurement_theta_max 28.00
_cell_measurement_theta_min 2.49
_cell_volume 4196.77(6)
_computing_cell_refinement 'Denzo-SMN (otwinowski & Minor, 1997)'
_computing_data_collection 'COLLECT (Nonius, 1998)'
_computing_data_reduction 'Denzo-SMN (otwinowski & Minor, 1997)'
_computing_molecular_graphics 'ORTEP III (Burnett & Johnson, 1996)'
_computing_publication_material 'SHELXL-97 (Sheldrick, 1997), PARST (Nardelli, 1995)'
_computing_structure_refinement 'SHELXL-97 (Sheldrick, 1997)'
_computing_structure_solution 'SIR97 (Altomare et al., 1999)'
_diffrn_ambient_temperature 295
_diffrn_measured_fraction_theta_full 0.978
_diffrn_measured_fraction_theta_max 0.978
_diffrn_measurement_device_type 'Nonius Kappa CCD'
_diffrn_measurement_method '\f scans and \w scans'
_diffrn_radiation_monochromator graphite
_diffrn_radiation_source 'fine-focus sealed tube'
_diffrn_radiation_type MoK\a
_diffrn_radiation_wavelength 0.71073
_diffrn_reflns_av_R_equivalents 0.0389
_diffrn_reflns_av_sigmaI/netI 0.0398
_diffrn_reflns_limit_h_max 15
_diffrn_reflns_limit_h_min -15
_diffrn_reflns_limit_k_max 22
_diffrn_reflns_limit_k_min -22
_diffrn_reflns_limit_l_max 30
_diffrn_reflns_limit_l_min -30
_diffrn_reflns_number 54669
_diffrn_reflns_theta_full 28.00
_diffrn_reflns_theta_max 28.00
_diffrn_reflns_theta_min 2.49
_exptl_absorpt_coefficient_mu 0.991
_exptl_absorpt_correction_T_max 0.753
_exptl_absorpt_correction_T_min 0.613
_exptl_absorpt_correction_type multi-scan
_exptl_absorpt_process_details 'SORTAV (Blessing, 1995)'
_exptl_crystal_colour 'light green'
_exptl_crystal_density_diffrn 1.464
_exptl_crystal_density_method 'not measured'
_exptl_crystal_description prismatic
_exptl_crystal_F_000 1912
_exptl_crystal_size_max 0.48
_exptl_crystal_size_mid 0.36
_exptl_crystal_size_min 0.26
_refine_diff_density_max 1.143
_refine_diff_density_min -0.630
_refine_diff_density_rms 0.075
_refine_ls_extinction_method none
_refine_ls_goodness_of_fit_ref 1.058
_refine_ls_hydrogen_treatment mixed
_refine_ls_matrix_type full
_refine_ls_number_parameters 1051
_refine_ls_number_reflns 19828
_refine_ls_number_restraints 8
_refine_ls_restrained_S_all 1.058
_refine_ls_R_factor_all 0.0857
_refine_ls_R_factor_gt 0.0618
_refine_ls_shift/su_max 0.001
_refine_ls_shift/su_mean 0.000
_refine_ls_structure_factor_coef Fsqd
_refine_ls_weighting_details 'calc w=1/[\s^2^(Fo^2^)+(0.1159P)^2^+1.8363P] where P=(Fo^2^+2Fc^2^)/3'
_refine_ls_weighting_scheme calc
_refine_ls_wR_factor_gt 0.1803
_refine_ls_wR_factor_ref 0.1964
_reflns_number_gt 14370
_reflns_number_total 19828
_reflns_threshold_expression I>2sigma(I)
_cod_data_source_file c5nj02410b2.cif
_cod_data_source_block complex_2a
_cod_depositor_comments
;
The following automatic conversions were performed:

'_symmetry_cell_setting' value 'Triclinic' changed to 'triclinic'
according to
/usr/data/users/saulius/crontab/automatic-downloads/rss-feeds/RSC/lib/dictionaries/cif_core.dic
dictionary named 'cif_core.dic' version 2.4.2 from 2011-04-26.

Automatic conversion script
Id: cif_fix_values 4268 2015-11-12 08:31:59Z antanas 

 Adding full bibliography for 7055250--7055254.cif.
;
_cod_original_sg_symbol_H-M P-1
_cod_database_code 7055251

loop_
_symmetry_equiv_pos_as_xyz
'x, y, z'
'-x, -y, -z'

loop_
_atom_site_label
_atom_site_type_symbol
_atom_site_fract_x
_atom_site_fract_y
_atom_site_fract_z
_atom_site_U_iso_or_equiv
_atom_site_adp_type
_atom_site_occupancy
_atom_site_symmetry_multiplicity
_atom_site_calc_flag
_atom_site_refinement_flags
Ni1 Ni 0.05608(4) 0.27637(3) 0.386588(17) 0.04511(11) Uani 1 1 d .
Ni2 Ni -0.18361(4) 0.25867(3) 0.48202(2) 0.05232(12) Uani 1 1 d .
O1A O -0.0613(2) 0.20585(14) 0.42527(10) 0.0508(5) Uani 1 1 d .
C1A C -0.0671(3) 0.1357(2) 0.41234(16) 0.0500(7) Uani 1 1 d .
C2A C -0.1129(3) 0.0720(2) 0.45450(17) 0.0562(8) Uani 1 1 d .
C3A C -0.1232(4) 0.0002(2) 0.4384(2) 0.0652(9) Uani 1 1 d .
H3A H -0.1513 -0.0409 0.4673 0.078 Uiso 1 1 calc R
C4A C -0.0935(4) -0.0126(2) 0.3814(2) 0.0676(10) Uani 1 1 d .
C5A C -0.0456(3) 0.0472(2) 0.34124(19) 0.0625(9) Uani 1 1 d .
H5A H -0.0222 0.0388 0.3033 0.075 Uiso 1 1 calc R
C6A C -0.0304(3) 0.1196(2) 0.35471(16) 0.0533(8) Uani 1 1 d .
C7A C -0.1105(6) -0.0901(3) 0.3652(3) 0.0975(17) Uani 1 1 d .
H7A1 H -0.0775 -0.0915 0.3259 0.146 Uiso 1 1 calc R
H7A2 H -0.1934 -0.0879 0.3641 0.146 Uiso 1 1 calc R
H7A3 H -0.0712 -0.1401 0.3953 0.146 Uiso 1 1 calc R
C8A C -0.1513(3) 0.0763(3) 0.51517(18) 0.0634(9) Uani 1 1 d .
H8A H -0.1616 0.0267 0.5424 0.076 Uiso 1 1 calc R
N1A N -0.1725(3) 0.1427(2) 0.53468(14) 0.0605(7) Uani 1 1 d .
C9A C -0.2211(5) 0.1384(3) 0.5957(2) 0.0780(12) Uani 1 1 d .
H9A1 H -0.1652 0.0974 0.6258 0.094 Uiso 1 1 calc R
H9A2 H -0.2937 0.1196 0.5986 0.094 Uiso 1 1 calc R
C10A C -0.2460(6) 0.2231(4) 0.6095(3) 0.1025(17) Uani 1 1 d .
H10A H -0.1726 0.2348 0.6188 0.123 Uiso 1 1 calc R
H10B H -0.2967 0.2229 0.6446 0.123 Uiso 1 1 calc R
N2A N -0.3069(3) 0.2910(2) 0.55374(17) 0.0747(9) Uani 1 1 d .
C11A C -0.2968(5) 0.3711(5) 0.5682(3) 0.115(2) Uani 1 1 d .
H11A H -0.3213 0.4176 0.5321 0.138 Uiso 1 1 calc R
H11B H -0.2139 0.3661 0.5758 0.138 Uiso 1 1 calc R
C12A C -0.3664(8) 0.3946(6) 0.6218(4) 0.154(3) Uani 1 1 d .
H12A H -0.4472 0.3927 0.6180 0.230 Uiso 1 1 calc R
H12B H -0.3635 0.4507 0.6219 0.230 Uiso 1 1 calc R
H12C H -0.3325 0.3554 0.6592 0.230 Uiso 1 1 calc R
C13A C -0.4246(5) 0.2900(7) 0.5448(4) 0.136(3) Uani 1 1 d .
H13A H -0.4641 0.2856 0.5837 0.164 Uiso 1 1 calc R
H13B H -0.4243 0.2394 0.5325 0.164 Uiso 1 1 calc R
C14A C -0.4931(8) 0.3609(6) 0.5009(4) 0.144(3) Uani 1 1 d .
H14A H -0.5580 0.3898 0.5208 0.215 Uiso 1 1 calc R
H14B H -0.5231 0.3418 0.4702 0.215 Uiso 1 1 calc R
H14C H -0.4443 0.3986 0.4823 0.215 Uiso 1 1 calc R
C15A C 0.0219(3) 0.1747(2) 0.30728(15) 0.0555(8) Uani 1 1 d .
H15A H 0.0359 0.1605 0.2705 0.067 Uiso 1 1 calc R
N3A N 0.0507(3) 0.24096(18) 0.31085(12) 0.0533(6) Uani 1 1 d .
C16A C 0.1076(4) 0.2890(3) 0.25917(17) 0.0673(10) Uani 1 1 d .
H16A H 0.0530 0.3419 0.2394 0.081 Uiso 1 1 calc R
H16B H 0.1318 0.2568 0.2294 0.081 Uiso 1 1 calc R
C17A C 0.2133(4) 0.3055(3) 0.2839(2) 0.0744(11) Uani 1 1 d .
H17A H 0.2711 0.2524 0.2995 0.089 Uiso 1 1 calc R
H17B H 0.2495 0.3409 0.2513 0.089 Uiso 1 1 calc R
N4A N 0.1797(3) 0.34826(19) 0.33396(13) 0.0542(6) Uani 1 1 d .
C18A C 0.2906(4) 0.3339(3) 0.3706(2) 0.0766(11) Uani 1 1 d .
H18A H 0.2685 0.3551 0.4061 0.092 Uiso 1 1 calc R
H18B H 0.3231 0.2734 0.3852 0.092 Uiso 1 1 calc R
C19A C 0.3858(5) 0.3725(4) 0.3391(3) 0.0968(16) Uani 1 1 d .
H19A H 0.4175 0.3461 0.3075 0.145 Uiso 1 1 calc R
H19B H 0.4475 0.3647 0.3680 0.145 Uiso 1 1 calc R
H19C H 0.3540 0.4319 0.3214 0.145 Uiso 1 1 calc R
C20A C 0.1281(4) 0.4386(3) 0.3075(2) 0.0788(12) Uani 1 1 d .
H20A H 0.0558 0.4450 0.2856 0.095 Uiso 1 1 calc R
H20B H 0.1827 0.4614 0.2781 0.095 Uiso 1 1 calc R
C21A C 0.1008(5) 0.4888(3) 0.3522(3) 0.0994(16) Uani 1 1 d .
H21A H 0.0599 0.4606 0.3859 0.149 Uiso 1 1 calc R
H21B H 0.0518 0.5436 0.3332 0.149 Uiso 1 1 calc R
H21C H 0.1731 0.4950 0.3668 0.149 Uiso 1 1 calc R
O2A O 0.1936(3) 0.16682(18) 0.41800(15) 0.0644(7) Uani 1 1 d .
H21 H 0.233(4) 0.156(3) 0.445(2) 0.061(13) Uiso 1 1 d .
H22 H 0.233(6) 0.143(4) 0.392(3) 0.13(3) Uiso 1 1 d .
O3A O 0.0845(2) 0.31095(18) 0.46090(12) 0.0625(6) Uani 1 1 d .
O4A O -0.0525(2) 0.27983(19) 0.52919(12) 0.0664(7) Uani 1 1 d .
C22A C 0.0352(3) 0.3055(2) 0.51056(15) 0.0519(7) Uani 1 1 d .
C23A C 0.0955(4) 0.3360(3) 0.5557(2) 0.0764(12) Uani 1 1 d .
F1A F 0.2026(4) 0.2901(4) 0.5702(2) 0.1553(19) Uani 1 1 d .
F2A F 0.1044(7) 0.4105(3) 0.5354(2) 0.195(3) Uani 1 1 d .
F3A F 0.0454(4) 0.3280(3) 0.60857(16) 0.1430(16) Uani 1 1 d .
O5A O -0.0860(2) 0.38034(17) 0.35452(13) 0.0655(7) Uani 1 1 d .
O6A O -0.2178(3) 0.37939(17) 0.42912(14) 0.0717(7) Uani 1 1 d .
C24A C -0.1760(3) 0.4093(2) 0.37967(18) 0.0584(8) Uani 1 1 d .
C25A C -0.2488(5) 0.4941(4) 0.3442(3) 0.0951(16) Uani 1 1 d .
F4A F -0.2029(6) 0.5359(4) 0.3032(3) 0.272(5) Uani 1 1 d .
F5A F -0.2860(8) 0.5464(3) 0.3783(3) 0.229(4) Uani 1 1 d .
F6A F -0.3473(6) 0.4925(4) 0.3290(4) 0.259(5) Uani 1 1 d .
O7A O -0.3174(2) 0.2416(2) 0.43021(15) 0.0743(8) Uani 1 1 d .
C26A C -0.3106(4) 0.2442(3) 0.3767(3) 0.0832(13) Uani 1 1 d .
H26A H -0.2640 0.2780 0.3534 0.100 Uiso 1 1 calc R
N5A N -0.3610(4) 0.2050(3) 0.3482(2) 0.0885(12) Uani 1 1 d .
C27A C -0.3489(8) 0.2101(8) 0.2851(4) 0.169(4) Uani 1 1 d .
H27A H -0.3136 0.2560 0.2656 0.253 Uiso 1 1 calc R
H27B H -0.4254 0.2198 0.2670 0.253 Uiso 1 1 calc R
H27C H -0.2994 0.1581 0.2799 0.253 Uiso 1 1 calc R
C28A C -0.4242(6) 0.1434(5) 0.3838(5) 0.143(3) Uani 1 1 d .
H28A H -0.3742 0.0874 0.3901 0.214 Uiso 1 1 calc R
H28B H -0.4947 0.1476 0.3620 0.214 Uiso 1 1 calc R
H28C H -0.4450 0.1547 0.4225 0.214 Uiso 1 1 calc R
O8A O 0.3194(3) 0.0774(2) 0.33796(17) 0.0913(10) Uani 1 1 d .
O9A O 0.4245(4) -0.0084(3) 0.41891(19) 0.1043(12) Uani 1 1 d D
C29A C 0.3988(4) 0.0192(3) 0.3638(2) 0.0737(11) Uani 1 1 d .
C30A C 0.4773(5) -0.0274(4) 0.3227(3) 0.0928(15) Uani 1 1 d .
F7A F 0.5273(6) 0.0196(4) 0.2818(3) 0.208(3) Uani 1 1 d .
F8A F 0.5587(5) -0.0922(4) 0.3532(3) 0.204(3) Uani 1 1 d .
F9A F 0.4204(4) -0.0613(3) 0.2924(2) 0.1457(17) Uani 1 1 d .
O10A O 0.3717(5) 0.0927(4) 0.5038(2) 0.155(2) Uani 1 1 d D
H101 H 0.397(8) 0.064(4) 0.470(2) 0.232 Uiso 1 1 d D
H102 H 0.429(7) 0.067(6) 0.539(3) 0.232 Uiso 1 1 d D
Ni3 Ni -0.14066(3) 0.78068(3) -0.008406(18) 0.04530(12) Uani 1 1 d .
Ni4 Ni -0.37440(3) 0.71570(3) 0.073745(19) 0.04899(12) Uani 1 1 d .
O1B O -0.29022(18) 0.81293(14) 0.04073(10) 0.0465(5) Uani 1 1 d .
C1B C -0.3250(3) 0.8851(2) 0.05549(13) 0.0470(7) Uani 1 1 d .
C2B C -0.4455(3) 0.9189(2) 0.06734(16) 0.0562(8) Uani 1 1 d .
C3B C -0.4793(4) 0.9932(3) 0.08532(19) 0.0699(11) Uani 1 1 d .
H3B H -0.5592 1.0142 0.0916 0.084 Uiso 1 1 calc R
C4B C -0.4001(4) 1.0375(3) 0.0943(2) 0.0728(11) Uani 1 1 d .
C5B C -0.2846(4) 1.0060(2) 0.08272(19) 0.0662(10) Uani 1 1 d .
H5B H -0.2295 1.0345 0.0888 0.079 Uiso 1 1 calc R
C6B C -0.2432(3) 0.9329(2) 0.06202(15) 0.0522(7) Uani 1 1 d .
C7B C -0.4410(6) 1.1164(3) 0.1158(3) 0.1063(19) Uani 1 1 d .
H7B1 H -0.4388 1.1015 0.1596 0.159 Uiso 1 1 calc R
H7B2 H -0.5205 1.1443 0.1013 0.159 Uiso 1 1 calc R
H7B3 H -0.3899 1.1535 0.1001 0.159 Uiso 1 1 calc R
C8B C -0.5406(3) 0.8785(3) 0.06177(18) 0.0657(10) Uani 1 1 d .
H8B H -0.6179 0.9107 0.0608 0.079 Uiso 1 1 calc R
N1B N -0.5264(2) 0.8036(2) 0.05818(15) 0.0621(8) Uani 1 1 d .
C9B C -0.6285(3) 0.7688(4) 0.0584(2) 0.0840(14) Uani 1 1 d .
H9B1 H -0.6348 0.7549 0.0203 0.101 Uiso 1 1 calc R
H9B2 H -0.7006 0.8091 0.0638 0.101 Uiso 1 1 calc R
C10B C -0.6083(4) 0.6889(4) 0.1120(3) 0.1003(18) Uani 1 1 d .
H10C H -0.6096 0.7047 0.1500 0.120 Uiso 1 1 calc R
H10D H -0.6722 0.6614 0.1127 0.120 Uiso 1 1 calc R
N2B N -0.4934(3) 0.6284(3) 0.10782(16) 0.0714(9) Uani 1 1 d .
C11B C -0.5049(5) 0.5759(4) 0.0675(3) 0.0902(15) Uani 1 1 d .
H11C H -0.5274 0.6128 0.0270 0.108 Uiso 1 1 calc R
H11D H -0.5689 0.5488 0.0822 0.108 Uiso 1 1 calc R
C12B C -0.3970(6) 0.5091(4) 0.0623(4) 0.115(2) Uani 1 1 d .
H12D H -0.3287 0.5321 0.0579 0.172 Uiso 1 1 calc R
H12E H -0.4052 0.4896 0.0273 0.172 Uiso 1 1 calc R
H12F H -0.3879 0.4626 0.0984 0.172 Uiso 1 1 calc R
C13B C -0.4522(6) 0.5718(4) 0.1709(2) 0.109(2) Uani 1 1 d .
H13C H -0.4436 0.6071 0.1967 0.131 Uiso 1 1 calc R
H13D H -0.3747 0.5359 0.1675 0.131 Uiso 1 1 calc R
C14B C -0.5349(9) 0.5155(7) 0.2023(4) 0.174(4) Uani 1 1 d .
H14D H -0.6155 0.5476 0.1959 0.261 Uiso 1 1 calc R
H14E H -0.5169 0.4955 0.2453 0.261 Uiso 1 1 calc R
H14F H -0.5238 0.4682 0.1853 0.261 Uiso 1 1 calc R
C15B C -0.1181(3) 0.9108(2) 0.05077(17) 0.0577(8) Uani 1 1 d .
H15B H -0.0716 0.9418 0.0622 0.069 Uiso 1 1 calc R
N3B N -0.0660(2) 0.85232(19) 0.02652(13) 0.0518(6) Uani 1 1 d .
C16B C 0.0614(3) 0.8371(3) 0.0173(2) 0.0659(10) Uani 1 1 d .
H16C H 0.1023 0.7880 0.0486 0.079 Uiso 1 1 calc R
H16D H 0.0890 0.8855 0.0200 0.079 Uiso 1 1 calc R
C17B C 0.0868(3) 0.8222(3) -0.0455(2) 0.0668(10) Uani 1 1 d .
H17C H 0.0522 0.8735 -0.0765 0.080 Uiso 1 1 calc R
H17D H 0.1716 0.8085 -0.0513 0.080 Uiso 1 1 calc R
N4B N 0.0379(2) 0.7528(2) -0.05231(14) 0.0576(7) Uani 1 1 d .
C18B C 0.0250(4) 0.7585(4) -0.11864(19) 0.0822(14) Uani 1 1 d .
H18C H -0.0258 0.8132 -0.1383 0.099 Uiso 1 1 calc R
H18D H -0.0143 0.7157 -0.1220 0.099 Uiso 1 1 calc R
C19B C 0.1400(5) 0.7474(5) -0.1530(2) 0.123(3) Uani 1 1 d .
H19D H 0.1686 0.7976 -0.1602 0.185 Uiso 1 1 calc R
H19E H 0.1267 0.7374 -0.1913 0.185 Uiso 1 1 calc R
H19F H 0.1976 0.7001 -0.1292 0.185 Uiso 1 1 calc R
C20B C 0.1172(3) 0.6697(3) -0.0202(2) 0.0710(11) Uani 1 1 d .
H20C H 0.1198 0.6664 0.0230 0.085 Uiso 1 1 calc R
H20D H 0.1966 0.6679 -0.0355 0.085 Uiso 1 1 calc R
C21B C 0.0813(5) 0.5933(3) -0.0270(3) 0.0973(16) Uani 1 1 d .
H21D H -0.0004 0.5976 -0.0167 0.146 Uiso 1 1 calc R
H21E H 0.1292 0.5433 -0.0002 0.146 Uiso 1 1 calc R
H21F H 0.0923 0.5901 -0.0684 0.146 Uiso 1 1 calc R
O2B O -0.2117(2) 0.88419(18) -0.08117(12) 0.0629(6) Uani 1 1 d D
H23 H -0.239(6) 0.873(4) -0.1183(19) 0.14(2) Uiso 1 1 d D
H24 H -0.172(5) 0.932(3) -0.093(3) 0.12(2) Uiso 1 1 d D
O3B O -0.0744(2) 0.68062(17) 0.06613(12) 0.0607(6) Uani 1 1 d .
O4B O -0.2250(2) 0.62074(16) 0.09863(13) 0.0622(6) Uani 1 1 d .
C22B C -0.1217(3) 0.6268(2) 0.09822(16) 0.0540(8) Uani 1 1 d .
C23B C -0.0403(4) 0.5590(3) 0.1469(2) 0.0781(12) Uani 1 1 d .
F1B F -0.0397(5) 0.5840(3) 0.19568(19) 0.174(2) Uani 1 1 d .
F2B F 0.0672(4) 0.5418(4) 0.1326(3) 0.207(3) Uani 1 1 d .
F3B F -0.0737(5) 0.4898(2) 0.1658(3) 0.179(2) Uani 1 1 d .
O5B O -0.2062(2) 0.71190(18) -0.05303(12) 0.0609(6) Uani 1 1 d .
O6B O -0.3809(2) 0.69679(18) -0.01112(11) 0.0612(6) Uani 1 1 d .
C24B C -0.3035(3) 0.6937(2) -0.04988(15) 0.0530(8) Uani 1 1 d .
C25B C -0.3316(4) 0.6621(3) -0.1030(2) 0.0749(12) Uani 1 1 d .
F4B F -0.3418(5) 0.7231(3) -0.15546(17) 0.1504(17) Uani 1 1 d .
F5B F -0.4359(4) 0.6498(4) -0.1026(2) 0.175(2) Uani 1 1 d .
F6B F -0.2557(6) 0.6060(4) -0.1139(3) 0.248(4) Uani 1 1 d .
O7B O -0.3706(2) 0.73170(19) 0.16111(11) 0.0651(7) Uani 1 1 d .
C26B C -0.2913(4) 0.7500(3) 0.18296(17) 0.0646(9) Uani 1 1 d .
H26B H -0.2242 0.7549 0.1597 0.078 Uiso 1 1 calc R
N5B N -0.2937(5) 0.7631(3) 0.23634(18) 0.0944(14) Uani 1 1 d .
C27B C -0.1899(11) 0.7831(9) 0.2582(5) 0.236(7) Uani 1 1 d .
H27D H -0.1638 0.7445 0.2972 0.354 Uiso 1 1 calc R
H27E H -0.2113 0.8399 0.2621 0.354 Uiso 1 1 calc R
H27F H -0.1271 0.7780 0.2295 0.354 Uiso 1 1 calc R
C28B C -0.3907(9) 0.7506(6) 0.2766(3) 0.153(3) Uani 1 1 d .
H28D H -0.4639 0.7829 0.2558 0.229 Uiso 1 1 calc R
H28E H -0.3820 0.7688 0.3122 0.229 Uiso 1 1 calc R
H28F H -0.3907 0.6917 0.2885 0.229 Uiso 1 1 calc R
O8B O -0.1407(5) 1.0322(3) -0.1132(2) 0.1237(15) Uani 1 1 d .
O9B O -0.0997(8) 1.0084(5) -0.2053(4) 0.207(4) Uani 1 1 d .
C29B C -0.1250(7) 1.0523(4) -0.1673(3) 0.1076(18) Uani 1 1 d .
C30B C -0.1238(11) 1.1414(6) -0.1974(3) 0.145(3) Uani 1 1 d .
F7B F -0.1034(11) 1.1843(4) -0.1646(3) 0.252(5) Uani 1 1 d .
F8B F -0.2441(11) 1.1877(6) -0.2070(5) 0.321(6) Uani 1 1 d .
F9B F -0.0950(8) 1.1630(4) -0.2508(2) 0.208(3) Uani 1 1 d .
O10B O -0.2303(5) 0.8958(3) -0.20684(18) 0.1087(13) Uani 1 1 d D
H103 H -0.283(6) 0.890(5) -0.238(3) 0.163 Uiso 1 1 d D
H104 H -0.184(6) 0.939(4) -0.223(4) 0.163 Uiso 1 1 d D

loop_
_atom_site_aniso_label
_atom_site_aniso_U_11
_atom_site_aniso_U_22
_atom_site_aniso_U_33
_atom_site_aniso_U_23
_atom_site_aniso_U_13
_atom_site_aniso_U_12
Ni1 0.0427(2) 0.0502(2) 0.0406(2) -0.01254(16) 0.00417(16) -0.00837(17)
Ni2 0.0486(2) 0.0564(2) 0.0515(2) -0.01579(19) 0.01030(18) -0.01248(19)
O1A 0.0520(13) 0.0518(12) 0.0496(12) -0.0163(10) 0.0070(10) -0.0126(10)
C1A 0.0447(16) 0.0477(16) 0.0550(18) -0.0150(14) 0.0008(14) -0.0051(13)
C2A 0.0548(19) 0.0484(17) 0.062(2) -0.0117(15) 0.0017(16) -0.0093(15)
C3A 0.061(2) 0.0515(19) 0.081(3) -0.0138(18) 0.0035(19) -0.0150(17)
C4A 0.066(2) 0.054(2) 0.086(3) -0.0250(19) -0.001(2) -0.0137(18)
C5A 0.060(2) 0.063(2) 0.068(2) -0.0292(18) -0.0019(18) -0.0057(17)
C6A 0.0516(18) 0.0548(18) 0.0539(18) -0.0173(15) -0.0014(15) -0.0102(15)
C7A 0.114(4) 0.065(3) 0.126(4) -0.044(3) -0.012(3) -0.022(3)
C8A 0.057(2) 0.062(2) 0.062(2) -0.0040(17) 0.0125(17) -0.0159(17)
N1A 0.0611(18) 0.0627(18) 0.0545(17) -0.0120(14) 0.0120(14) -0.0152(15)
C9A 0.089(3) 0.080(3) 0.059(2) -0.015(2) 0.021(2) -0.017(2)
C10A 0.101(4) 0.117(4) 0.083(3) -0.024(3) 0.023(3) -0.022(3)
N2A 0.067(2) 0.081(2) 0.073(2) -0.0240(18) 0.0286(17) -0.0143(18)
C11A 0.076(3) 0.183(6) 0.119(5) -0.107(5) 0.030(3) -0.021(4)
C12A 0.151(7) 0.191(8) 0.163(7) -0.119(7) 0.069(6) -0.056(6)
C13A 0.064(3) 0.234(9) 0.155(7) -0.121(7) 0.034(4) -0.046(5)
C14A 0.134(7) 0.143(7) 0.151(7) -0.048(6) -0.024(6) -0.014(5)
C15A 0.058(2) 0.065(2) 0.0448(17) -0.0201(15) 0.0022(15) -0.0095(16)
N3A 0.0593(17) 0.0573(16) 0.0409(13) -0.0124(12) 0.0037(12) -0.0112(13)
C16A 0.085(3) 0.075(2) 0.0421(17) -0.0140(16) 0.0098(17) -0.024(2)
C17A 0.083(3) 0.080(3) 0.061(2) -0.020(2) 0.022(2) -0.025(2)
N4A 0.0527(16) 0.0639(17) 0.0460(14) -0.0142(12) 0.0074(12) -0.0162(13)
C18A 0.061(2) 0.083(3) 0.082(3) -0.012(2) 0.005(2) -0.022(2)
C19A 0.067(3) 0.115(4) 0.109(4) -0.022(3) 0.015(3) -0.033(3)
C20A 0.071(3) 0.065(2) 0.090(3) -0.005(2) 0.016(2) -0.019(2)
C21A 0.096(4) 0.079(3) 0.127(5) -0.033(3) 0.013(3) -0.026(3)
O2A 0.0594(16) 0.0672(16) 0.0550(15) -0.0148(13) -0.0064(14) 0.0055(13)
O3A 0.0623(15) 0.0839(17) 0.0533(14) -0.0301(13) 0.0129(11) -0.0292(13)
O4A 0.0598(15) 0.096(2) 0.0528(14) -0.0300(13) 0.0130(12) -0.0263(14)
C22A 0.0541(19) 0.0555(18) 0.0466(17) -0.0180(14) 0.0031(14) -0.0101(15)
C23A 0.081(3) 0.100(3) 0.062(2) -0.036(2) 0.001(2) -0.029(3)
F1A 0.098(3) 0.238(5) 0.157(4) -0.111(4) -0.040(3) -0.017(3)
F2A 0.376(9) 0.126(3) 0.126(3) -0.028(3) -0.066(4) -0.133(4)
F3A 0.150(3) 0.240(5) 0.085(2) -0.096(3) 0.019(2) -0.077(3)
O5A 0.0531(14) 0.0594(14) 0.0695(16) -0.0050(12) 0.0087(12) -0.0023(12)
O6A 0.0727(18) 0.0569(14) 0.0765(18) -0.0149(13) 0.0232(14) -0.0071(13)
C24A 0.0476(19) 0.0566(19) 0.066(2) -0.0147(16) 0.0018(16) -0.0060(16)
C25A 0.067(3) 0.080(3) 0.108(4) -0.001(3) 0.012(3) 0.008(2)
F4A 0.179(5) 0.168(4) 0.267(7) 0.135(5) 0.113(5) 0.093(4)
F5A 0.320(9) 0.100(3) 0.200(6) -0.036(3) -0.040(6) 0.078(5)
F6A 0.196(6) 0.157(5) 0.361(10) 0.042(5) -0.191(7) -0.013(4)
O7A 0.0539(15) 0.099(2) 0.0731(19) -0.0300(16) 0.0033(13) -0.0163(14)
C26A 0.061(3) 0.090(3) 0.096(4) -0.026(3) -0.003(2) -0.011(2)
N5A 0.064(2) 0.116(3) 0.099(3) -0.055(3) -0.005(2) -0.015(2)
C27A 0.125(6) 0.272(12) 0.122(6) -0.101(7) -0.002(5) -0.015(7)
C28A 0.093(4) 0.141(6) 0.213(9) -0.050(6) -0.017(5) -0.055(4)
O8A 0.084(2) 0.085(2) 0.100(2) -0.0356(19) -0.0098(19) 0.0022(18)
O9A 0.104(3) 0.108(3) 0.094(3) -0.033(2) -0.014(2) -0.001(2)
C29A 0.066(3) 0.070(2) 0.091(3) -0.029(2) -0.004(2) -0.015(2)
C30A 0.075(3) 0.109(4) 0.099(4) -0.047(3) 0.012(3) -0.012(3)
F7A 0.230(6) 0.202(5) 0.236(6) -0.109(5) 0.165(6) -0.106(5)
F8A 0.170(4) 0.224(6) 0.169(4) -0.103(4) -0.038(4) 0.105(4)
F9A 0.137(3) 0.168(4) 0.163(4) -0.113(3) -0.005(3) -0.017(3)
O10A 0.110(4) 0.211(6) 0.106(3) -0.034(4) -0.040(3) 0.027(4)
Ni3 0.03175(19) 0.0591(2) 0.0450(2) -0.01528(17) 0.00124(15) -0.00939(16)
Ni4 0.0362(2) 0.0694(3) 0.0439(2) -0.01633(19) 0.00222(16) -0.01651(18)
O1B 0.0336(10) 0.0573(12) 0.0484(11) -0.0183(10) 0.0038(9) -0.0067(9)
C1B 0.0383(15) 0.0589(18) 0.0363(14) -0.0089(12) 0.0006(12) -0.0020(13)
C2B 0.0458(18) 0.065(2) 0.0475(17) -0.0126(15) -0.0011(14) 0.0020(15)
C3B 0.058(2) 0.071(2) 0.064(2) -0.0140(19) 0.0059(18) 0.0116(19)
C4B 0.084(3) 0.055(2) 0.068(2) -0.0183(18) 0.012(2) 0.003(2)
C5B 0.075(3) 0.058(2) 0.064(2) -0.0152(17) 0.0052(19) -0.0162(19)
C6B 0.0540(19) 0.0494(17) 0.0494(17) -0.0112(13) 0.0014(14) -0.0080(14)
C7B 0.116(5) 0.073(3) 0.128(5) -0.047(3) 0.027(4) 0.000(3)
C8B 0.0312(16) 0.097(3) 0.061(2) -0.027(2) 0.0005(14) 0.0056(17)
N1B 0.0328(13) 0.094(2) 0.0592(17) -0.0247(16) -0.0011(12) -0.0097(14)
C9B 0.0383(19) 0.128(4) 0.094(3) -0.042(3) 0.001(2) -0.022(2)
C10B 0.063(3) 0.158(5) 0.103(4) -0.051(4) 0.028(3) -0.058(3)
N2B 0.064(2) 0.100(3) 0.0625(19) -0.0216(18) 0.0094(15) -0.0442(19)
C11B 0.077(3) 0.117(4) 0.099(4) -0.040(3) 0.012(3) -0.056(3)
C12B 0.109(5) 0.109(4) 0.142(6) -0.040(4) 0.001(4) -0.050(4)
C13B 0.130(5) 0.139(5) 0.073(3) -0.002(3) 0.004(3) -0.090(4)
C14B 0.209(9) 0.243(10) 0.105(5) 0.001(6) 0.014(5) -0.172(9)
C15B 0.0511(19) 0.061(2) 0.063(2) -0.0173(16) -0.0022(16) -0.0161(16)
N3B 0.0373(13) 0.0625(17) 0.0559(16) -0.0171(13) 0.0011(11) -0.0115(12)
C16B 0.0360(17) 0.083(3) 0.086(3) -0.031(2) 0.0013(17) -0.0170(17)
C17B 0.0389(17) 0.084(3) 0.074(2) -0.014(2) 0.0100(16) -0.0185(17)
N4B 0.0369(14) 0.081(2) 0.0528(16) -0.0196(14) 0.0033(12) -0.0101(13)
C18B 0.048(2) 0.139(4) 0.052(2) -0.030(2) 0.0057(17) -0.007(2)
C19B 0.070(3) 0.221(8) 0.063(3) -0.042(4) 0.018(2) -0.003(4)
C20B 0.0454(19) 0.087(3) 0.074(3) -0.023(2) 0.0059(18) -0.0020(19)
C21B 0.081(3) 0.084(3) 0.130(5) -0.045(3) 0.022(3) -0.011(3)
O2B 0.0504(14) 0.0778(17) 0.0532(14) -0.0083(12) -0.0036(11) -0.0112(13)
O3B 0.0416(12) 0.0666(15) 0.0652(15) -0.0087(12) -0.0027(11) -0.0064(11)
O4B 0.0523(14) 0.0599(14) 0.0692(16) -0.0086(12) -0.0001(12) -0.0132(11)
C22B 0.0508(19) 0.0551(18) 0.0502(18) -0.0127(14) -0.0019(15) -0.0032(15)
C23B 0.070(3) 0.071(3) 0.073(3) -0.002(2) -0.011(2) 0.004(2)
F1B 0.235(6) 0.151(4) 0.096(3) -0.023(3) -0.084(3) 0.030(4)
F2B 0.087(3) 0.221(5) 0.184(5) 0.078(4) -0.005(3) 0.053(3)
F3B 0.195(5) 0.089(2) 0.208(5) 0.048(3) -0.092(4) -0.031(3)
O5B 0.0479(13) 0.0833(17) 0.0612(14) -0.0340(13) 0.0095(11) -0.0190(12)
O6B 0.0520(14) 0.0901(18) 0.0523(13) -0.0293(13) 0.0049(11) -0.0265(13)
C24B 0.0528(19) 0.0632(19) 0.0467(17) -0.0189(15) 0.0010(14) -0.0162(16)
C25B 0.079(3) 0.098(3) 0.067(3) -0.045(2) 0.009(2) -0.033(3)
F4B 0.218(5) 0.180(4) 0.072(2) -0.049(2) -0.015(3) -0.064(4)
F5B 0.168(4) 0.329(7) 0.128(3) -0.141(4) 0.042(3) -0.162(5)
F6B 0.221(6) 0.242(6) 0.300(7) -0.234(6) -0.140(5) 0.116(5)
O7B 0.0624(15) 0.0898(18) 0.0461(13) -0.0207(12) 0.0032(11) -0.0216(14)
C26B 0.073(2) 0.074(2) 0.0449(18) -0.0126(16) -0.0077(17) -0.016(2)
N5B 0.141(4) 0.091(3) 0.058(2) -0.0286(19) -0.014(2) -0.028(3)
C27B 0.305(15) 0.354(17) 0.137(7) -0.098(9) -0.048(9) -0.193(13)
C28B 0.222(9) 0.155(7) 0.082(4) -0.061(4) 0.054(5) -0.026(6)
O8B 0.177(5) 0.114(3) 0.089(3) -0.019(2) 0.006(3) -0.061(3)
O9B 0.293(10) 0.212(7) 0.189(6) -0.117(6) 0.101(6) -0.145(7)
C29B 0.131(5) 0.109(4) 0.100(4) -0.036(4) 0.018(4) -0.054(4)
C30B 0.236(11) 0.130(6) 0.069(4) -0.022(4) 0.015(5) -0.051(7)
F7B 0.519(15) 0.150(4) 0.129(4) -0.014(3) -0.035(6) -0.178(7)
F8B 0.290(11) 0.233(9) 0.325(13) -0.007(8) 0.009(10) 0.071(8)
F9B 0.330(9) 0.179(5) 0.092(3) -0.012(3) 0.052(4) -0.056(5)
O10B 0.137(4) 0.107(3) 0.079(2) -0.026(2) -0.020(2) -0.019(3)

loop_
_atom_type_symbol
_atom_type_description
_atom_type_scat_dispersion_real
_atom_type_scat_dispersion_imag
_atom_type_scat_source
Ni Ni 0.3393 1.1124 'International Tables Vol C Tables 4.2.6.8 and 6.1.1.4'
C C 0.0033 0.0016 'International Tables Vol C Tables 4.2.6.8 and 6.1.1.4'
H H 0.0000 0.0000 'International Tables Vol C Tables 4.2.6.8 and 6.1.1.4'
N N 0.0061 0.0033 'International Tables Vol C Tables 4.2.6.8 and 6.1.1.4'
F F 0.0171 0.0103 'International Tables Vol C Tables 4.2.6.8 and 6.1.1.4'
O O 0.0106 0.0060 'International Tables Vol C Tables 4.2.6.8 and 6.1.1.4'

loop_
_geom_angle_atom_site_label_1
_geom_angle_atom_site_label_2
_geom_angle_atom_site_label_3
_geom_angle
N3A Ni1 O3A 172.35(12)
N3A Ni1 O1A 89.44(11)
O3A Ni1 O1A 96.62(10)
N3A Ni1 O5A 90.50(12)
O3A Ni1 O5A 94.22(12)
O1A Ni1 O5A 89.32(10)
N3A Ni1 O2A 87.50(13)
O3A Ni1 O2A 88.05(13)
O1A Ni1 O2A 87.99(11)
O5A Ni1 O2A 176.66(12)
N3A Ni1 N4A 83.27(12)
O3A Ni1 N4A 90.69(11)
O1A Ni1 N4A 172.69(10)
O5A Ni1 N4A 90.10(11)
O2A Ni1 N4A 92.31(12)
N1A Ni2 O6A 172.60(13)
N1A Ni2 O4A 94.31(13)
O6A Ni2 O4A 90.94(13)
N1A Ni2 O1A 87.89(11)
O6A Ni2 O1A 97.14(10)
O4A Ni2 O1A 91.98(10)
N1A Ni2 O7A 88.16(13)
O6A Ni2 O7A 86.66(13)
O4A Ni2 O7A 177.40(13)
O1A Ni2 O7A 87.34(11)
N1A Ni2 N2A 81.62(14)
O6A Ni2 N2A 93.43(13)
O4A Ni2 N2A 87.52(13)
O1A Ni2 N2A 169.43(12)
O7A Ni2 N2A 93.62(14)
C1A O1A Ni1 123.9(2)
C1A O1A Ni2 121.2(2)
Ni1 O1A Ni2 114.75(11)
O1A C1A C2A 121.8(3)
O1A C1A C6A 122.1(3)
C2A C1A C6A 116.1(3)
C3A C2A C1A 120.5(4)
C3A C2A C8A 115.6(4)
C1A C2A C8A 123.9(3)
C4A C3A C2A 122.9(4)
C4A C3A H3A 118.5
C2A C3A H3A 118.5
C5A C4A C3A 116.8(3)
C5A C4A C7A 122.0(4)
C3A C4A C7A 121.1(4)
C4A C5A C6A 123.2(4)
C4A C5A H5A 118.4
C6A C5A H5A 118.4
C5A C6A C1A 120.2(3)
C5A C6A C15A 115.5(3)
C1A C6A C15A 124.3(3)
C4A C7A H7A1 109.5
C4A C7A H7A2 109.5
H7A1 C7A H7A2 109.5
C4A C7A H7A3 109.5
H7A1 C7A H7A3 109.5
H7A2 C7A H7A3 109.5
N1A C8A C2A 125.6(3)
N1A C8A H8A 117.2
C2A C8A H8A 117.2
C8A N1A C9A 119.0(3)
C8A N1A Ni2 124.4(3)
C9A N1A Ni2 114.8(3)
N1A C9A C10A 111.5(4)
N1A C9A H9A1 109.3
C10A C9A H9A1 109.3
N1A C9A H9A2 109.3
C10A C9A H9A2 109.3
H9A1 C9A H9A2 108.0
C9A C10A N2A 108.6(5)
C9A C10A H10A 110.0
N2A C10A H10A 110.0
C9A C10A H10B 110.0
N2A C10A H10B 110.0
H10A C10A H10B 108.4
C13A N2A C11A 112.5(5)
C13A N2A C10A 113.8(6)
C11A N2A C10A 101.7(5)
C13A N2A Ni2 115.1(4)
C11A N2A Ni2 112.6(3)
C10A N2A Ni2 99.7(3)
N2A C11A C12A 117.6(6)
N2A C11A H11A 107.9
C12A C11A H11A 107.9
N2A C11A H11B 107.9
C12A C11A H11B 107.9
H11A C11A H11B 107.2
C11A C12A H12A 109.5
C11A C12A H12B 109.5
H12A C12A H12B 109.5
C11A C12A H12C 109.5
H12A C12A H12C 109.5
H12B C12A H12C 109.5
N2A C13A C14A 116.5(8)
N2A C13A H13A 108.2
C14A C13A H13A 108.2
N2A C13A H13B 108.2
C14A C13A H13B 108.2
H13A C13A H13B 107.3
C13A C14A H14A 109.5
C13A C14A H14B 109.5
H14A C14A H14B 109.5
C13A C14A H14C 109.5
H14A C14A H14C 109.5
H14B C14A H14C 109.5
N3A C15A C6A 126.4(3)
N3A C15A H15A 116.8
C6A C15A H15A 116.8
C15A N3A C16A 120.0(3)
C15A N3A Ni1 125.7(2)
C16A N3A Ni1 113.1(2)
N3A C16A C17A 107.4(3)
N3A C16A H16A 110.2
C17A C16A H16A 110.2
N3A C16A H16B 110.2
C17A C16A H16B 110.2
H16A C16A H16B 108.5
N4A C17A C16A 111.2(4)
N4A C17A H17A 109.4
C16A C17A H17A 109.4
N4A C17A H17B 109.4
C16A C17A H17B 109.4
H17A C17A H17B 108.0
C20A N4A C17A 109.6(3)
C20A N4A C18A 111.4(3)
C17A N4A C18A 107.2(3)
C20A N4A Ni1 115.1(3)
C17A N4A Ni1 101.5(2)
C18A N4A Ni1 111.3(2)
C19A C18A N4A 117.1(4)
C19A C18A H18A 108.0
N4A C18A H18A 108.0
C19A C18A H18B 108.0
N4A C18A H18B 108.0
H18A C18A H18B 107.3
C18A C19A H19A 109.5
C18A C19A H19B 109.5
H19A C19A H19B 109.5
C18A C19A H19C 109.5
H19A C19A H19C 109.5
H19B C19A H19C 109.5
N4A C20A C21A 114.6(4)
N4A C20A H20A 108.6
C21A C20A H20A 108.6
N4A C20A H20B 108.6
C21A C20A H20B 108.6
H20A C20A H20B 107.6
C20A C21A H21A 109.5
C20A C21A H21B 109.5
H21A C21A H21B 109.5
C20A C21A H21C 109.5
H21A C21A H21C 109.5
H21B C21A H21C 109.5
Ni1 O2A H21 127(3)
Ni1 O2A H22 120(5)
H21 O2A H22 107(6)
C22A O3A Ni1 133.0(2)
C22A O4A Ni2 130.2(2)
O4A C22A O3A 130.5(3)
O4A C22A C23A 115.7(3)
O3A C22A C23A 113.8(3)
F2A C23A F3A 108.9(5)
F2A C23A F1A 106.1(5)
F3A C23A F1A 102.2(5)
F2A C23A C22A 113.3(4)
F3A C23A C22A 113.7(4)
F1A C23A C22A 111.9(4)
C24A O5A Ni1 131.4(3)
C24A O6A Ni2 129.8(3)
O5A C24A O6A 130.2(4)
O5A C24A C25A 115.4(4)
O6A C24A C25A 114.4(4)
F4A C25A F6A 111.2(7)
F4A C25A F5A 101.8(7)
F6A C25A F5A 96.0(7)
F4A C25A C24A 118.3(5)
F6A C25A C24A 113.8(6)
F5A C25A C24A 112.8(5)
C26A O7A Ni2 124.5(3)
O7A C26A N5A 127.1(6)
O7A C26A H26A 116.4
N5A C26A H26A 116.4
C26A N5A C27A 124.5(7)
C26A N5A C28A 118.7(6)
C27A N5A C28A 116.5(7)
N5A C27A H27A 109.5
N5A C27A H27B 109.5
H27A C27A H27B 109.5
N5A C27A H27C 109.5
H27A C27A H27C 109.5
H27B C27A H27C 109.5
N5A C28A H28A 109.5
N5A C28A H28B 109.5
H28A C28A H28B 109.5
N5A C28A H28C 109.5
H28A C28A H28C 109.5
H28B C28A H28C 109.5
O8A C29A O9A 129.4(5)
O8A C29A C30A 115.2(5)
O9A C29A C30A 115.3(5)
F7A C30A F9A 104.3(6)
F7A C30A F8A 108.7(6)
F9A C30A F8A 103.2(5)
F7A C30A C29A 113.6(5)
F9A C30A C29A 113.4(5)
F8A C30A C29A 112.8(5)
H101 O10A H102 110.0(15)
N3B Ni3 O5B 173.31(11)
N3B Ni3 O1B 88.67(10)
O5B Ni3 O1B 96.85(9)
N3B Ni3 O3B 88.18(11)
O5B Ni3 O3B 95.69(11)
O1B Ni3 O3B 88.83(10)
N3B Ni3 O2B 90.74(12)
O5B Ni3 O2B 85.59(11)
O1B Ni3 O2B 89.07(10)
O3B Ni3 O2B 177.66(11)
N3B Ni3 N4B 82.68(12)
O5B Ni3 N4B 91.95(11)
O1B Ni3 N4B 170.98(10)
O3B Ni3 N4B 88.33(11)
O2B Ni3 N4B 93.60(11)
N1B Ni4 O4B 173.97(13)
N1B Ni4 O6B 91.73(12)
O4B Ni4 O6B 92.68(11)
N1B Ni4 O1B 87.12(12)
O4B Ni4 O1B 96.83(9)
O6B Ni4 O1B 92.05(10)
N1B Ni4 O7B 88.37(12)
O4B Ni4 O7B 87.10(11)
O6B Ni4 O7B 178.11(11)
O1B Ni4 O7B 89.84(10)
N1B Ni4 N2B 83.15(15)
O4B Ni4 N2B 92.79(13)
O6B Ni4 N2B 89.24(12)
O1B Ni4 N2B 170.22(12)
O7B Ni4 N2B 88.90(12)
C1B O1B Ni3 124.5(2)
C1B O1B Ni4 121.5(2)
Ni3 O1B Ni4 113.71(10)
O1B C1B C2B 122.0(3)
O1B C1B C6B 121.9(3)
C2B C1B C6B 116.1(3)
C3B C2B C1B 120.9(4)
C3B C2B C8B 116.1(3)
C1B C2B C8B 123.0(3)
C4B C3B C2B 123.1(4)
C4B C3B H3B 118.4
C2B C3B H3B 118.4
C5B C4B C3B 116.4(4)
C5B C4B C7B 122.6(5)
C3B C4B C7B 121.0(5)
C4B C5B C6B 124.2(4)
C4B C5B H5B 117.9
C6B C5B H5B 117.9
C5B C6B C1B 119.1(3)
C5B C6B C15B 116.0(3)
C1B C6B C15B 124.9(3)
C4B C7B H7B1 109.5
C4B C7B H7B2 109.5
H7B1 C7B H7B2 109.5
C4B C7B H7B3 109.5
H7B1 C7B H7B3 109.5
H7B2 C7B H7B3 109.5
N1B C8B C2B 125.5(3)
N1B C8B H8B 117.2
C2B C8B H8B 117.2
C8B N1B C9B 120.0(3)
C8B N1B Ni4 125.1(2)
C9B N1B Ni4 113.0(3)
N1B C9B C10B 106.1(3)
N1B C9B H9B1 110.5
C10B C9B H9B1 110.5
N1B C9B H9B2 110.5
C10B C9B H9B2 110.5
H9B1 C9B H9B2 108.7
N2B C10B C9B 112.0(4)
N2B C10B H10C 109.2
C9B C10B H10C 109.2
N2B C10B H10D 109.2
C9B C10B H10D 109.2
H10C C10B H10D 107.9
C11B N2B C10B 110.8(4)
C11B N2B C13B 109.4(4)
C10B N2B C13B 109.9(4)
C11B N2B Ni4 114.9(3)
C10B N2B Ni4 101.7(3)
C13B N2B Ni4 109.9(3)
N2B C11B C12B 116.0(4)
N2B C11B H11C 108.3
C12B C11B H11C 108.3
N2B C11B H11D 108.3
C12B C11B H11D 108.3
H11C C11B H11D 107.4
C11B C12B H12D 109.5
C11B C12B H12E 109.5
H12D C12B H12E 109.5
C11B C12B H12F 109.5
H12D C12B H12F 109.5
H12E C12B H12F 109.5
N2B C13B C14B 114.8(5)
N2B C13B H13C 108.6
C14B C13B H13C 108.6
N2B C13B H13D 108.6
C14B C13B H13D 108.6
H13C C13B H13D 107.5
C13B C14B H14D 109.5
C13B C14B H14E 109.5
H14D C14B H14E 109.5
C13B C14B H14F 109.5
H14D C14B H14F 109.5
H14E C14B H14F 109.5
N3B C15B C6B 125.3(3)
N3B C15B H15B 117.4
C6B C15B H15B 117.4
C15B N3B C16B 119.6(3)
C15B N3B Ni3 127.4(2)
C16B N3B Ni3 112.9(2)
N3B C16B C17B 108.3(3)
N3B C16B H16C 110.0
C17B C16B H16C 110.0
N3B C16B H16D 110.0
C17B C16B H16D 110.0
H16C C16B H16D 108.4
N4B C17B C16B 111.1(3)
N4B C17B H17C 109.4
C16B C17B H17C 109.4
N4B C17B H17D 109.4
C16B C17B H17D 109.4
H17C C17B H17D 108.0
C17B N4B C20B 109.7(3)
C17B N4B C18B 110.1(4)
C20B N4B C18B 110.5(3)
C17B N4B Ni3 101.4(2)
C20B N4B Ni3 113.4(2)
C18B N4B Ni3 111.3(2)
N4B C18B C19B 115.0(4)
N4B C18B H18C 108.5
C19B C18B H18C 108.5
N4B C18B H18D 108.5
C19B C18B H18D 108.5
H18C C18B H18D 107.5
C18B C19B H19D 109.5
C18B C19B H19E 109.5
H19D C19B H19E 109.5
C18B C19B H19F 109.5
H19D C19B H19F 109.5
H19E C19B H19F 109.5
N4B C20B C21B 115.1(4)
N4B C20B H20C 108.5
C21B C20B H20C 108.5
N4B C20B H20D 108.5
C21B C20B H20D 108.5
H20C C20B H20D 107.5
C20B C21B H21D 109.5
C20B C21B H21E 109.5
H21D C21B H21E 109.5
C20B C21B H21F 109.5
H21D C21B H21F 109.5
H21E C21B H21F 109.5
Ni3 O2B H23 118(4)
Ni3 O2B H24 119(4)
H23 O2B H24 110(5)
C22B O3B Ni3 130.1(2)
C22B O4B Ni4 127.9(2)
O3B C22B O4B 130.4(3)
O3B C22B C23B 114.4(4)
O4B C22B C23B 115.2(4)
F2B C23B F3B 108.6(5)
F2B C23B F1B 104.2(6)
F3B C23B F1B 103.7(5)
F2B C23B C22B 114.9(4)
F3B C23B C22B 114.1(4)
F1B C23B C22B 110.3(4)
C24B O5B Ni3 131.0(2)
C24B O6B Ni4 129.4(2)
O6B C24B O5B 130.7(3)
O6B C24B C25B 114.8(3)
O5B C24B C25B 114.4(3)
F6B C25B F5B 113.5(6)
F6B C25B F4B 102.7(6)
F5B C25B F4B 98.1(5)
F6B C25B C24B 115.1(4)
F5B C25B C24B 114.6(4)
F4B C25B C24B 110.7(4)
C26B O7B Ni4 125.8(3)
O7B C26B N5B 124.4(5)
O7B C26B H26B 117.8
N5B C26B H26B 117.8
C26B N5B C28B 120.9(5)
C26B N5B C27B 119.0(6)
C28B N5B C27B 119.9(6)
N5B C27B H27D 109.5
N5B C27B H27E 109.5
H27D C27B H27E 109.5
N5B C27B H27F 109.5
H27D C27B H27F 109.5
H27E C27B H27F 109.5
N5B C28B H28D 109.5
N5B C28B H28E 109.5
H28D C28B H28E 109.5
N5B C28B H28F 109.5
H28D C28B H28F 109.5
H28E C28B H28F 109.5
O8B C29B O9B 131.0(7)
O8B C29B C30B 118.6(6)
O9B C29B C30B 110.2(7)
F9B C30B F7B 115.2(9)
F9B C30B F8B 95.9(8)
F7B C30B F8B 92.4(9)
F9B C30B C29B 121.0(8)
F7B C30B C29B 117.4(6)
F8B C30B C29B 106.7(10)
H103 O10B H104 115(7)

loop_
_geom_bond_atom_site_label_1
_geom_bond_atom_site_label_2
_geom_bond_distance
Ni1 N3A 1.982(3)
Ni1 O3A 2.002(2)
Ni1 O1A 2.048(2)
Ni1 O5A 2.090(3)
Ni1 O2A 2.110(3)
Ni1 N4A 2.213(3)
Ni2 N1A 1.982(3)
Ni2 O6A 2.025(3)
Ni2 O4A 2.066(3)
Ni2 O1A 2.078(2)
Ni2 O7A 2.123(3)
Ni2 N2A 2.212(3)
O1A C1A 1.317(4)
C1A C2A 1.428(5)
C1A C6A 1.435(5)
C2A C3A 1.397(5)
C2A C8A 1.446(6)
C3A C4A 1.386(6)
C3A H3A 0.9300
C4A C5A 1.378(6)
C4A C7A 1.518(6)
C5A C6A 1.397(5)
C5A H5A 0.9300
C6A C15A 1.441(5)
C7A H7A1 0.9600
C7A H7A2 0.9600
C7A H7A3 0.9600
C8A N1A 1.283(5)
C8A H8A 0.9300
N1A C9A 1.463(5)
C9A C10A 1.508(8)
C9A H9A1 0.9700
C9A H9A2 0.9700
C10A N2A 1.528(7)
C10A H10A 0.9700
C10A H10B 0.9700
N2A C13A 1.404(7)
N2A C11A 1.513(7)
C11A C12A 1.520(8)
C11A H11A 0.9700
C11A H11B 0.9700
C12A H12A 0.9600
C12A H12B 0.9600
C12A H12C 0.9600
C13A C14A 1.425(11)
C13A H13A 0.9700
C13A H13B 0.9700
C14A H14A 0.9600
C14A H14B 0.9600
C14A H14C 0.9600
C15A N3A 1.272(5)
C15A H15A 0.9300
N3A C16A 1.468(5)
C16A C17A 1.499(6)
C16A H16A 0.9700
C16A H16B 0.9700
C17A N4A 1.496(5)
C17A H17A 0.9700
C17A H17B 0.9700
N4A C20A 1.466(5)
N4A C18A 1.507(5)
C18A C19A 1.483(7)
C18A H18A 0.9700
C18A H18B 0.9700
C19A H19A 0.9600
C19A H19B 0.9600
C19A H19C 0.9600
C20A C21A 1.472(7)
C20A H20A 0.9700
C20A H20B 0.9700
C21A H21A 0.9600
C21A H21B 0.9600
C21A H21C 0.9600
O2A H21 0.74(5)
O2A H22 0.85(8)
O3A C22A 1.233(4)
O4A C22A 1.221(4)
C22A C23A 1.536(5)
C23A F2A 1.249(6)
C23A F3A 1.299(6)
C23A F1A 1.303(6)
O5A C24A 1.229(5)
O6A C24A 1.232(5)
C24A C25A 1.508(6)
C25A F4A 1.198(7)
C25A F6A 1.225(8)
C25A F5A 1.313(8)
O7A C26A 1.206(6)
C26A N5A 1.295(6)
C26A H26A 0.9300
N5A C27A 1.417(9)
N5A C28A 1.466(9)
C27A H27A 0.9600
C27A H27B 0.9600
C27A H27C 0.9600
C28A H28A 0.9600
C28A H28B 0.9600
C28A H28C 0.9600
O8A C29A 1.211(5)
O9A C29A 1.238(6)
C29A C30A 1.515(7)
C30A F7A 1.269(8)
C30A F9A 1.303(7)
C30A F8A 1.315(7)
O10A H101 1.009(10)
O10A H102 1.002(10)
Ni3 N3B 1.995(3)
Ni3 O5B 2.034(2)
Ni3 O1B 2.063(2)
Ni3 O3B 2.067(3)
Ni3 O2B 2.085(3)
Ni3 N4B 2.263(3)
Ni4 N1B 1.990(3)
Ni4 O4B 2.041(3)
Ni4 O6B 2.051(2)
Ni4 O1B 2.072(2)
Ni4 O7B 2.083(2)
Ni4 N2B 2.236(3)
O1B C1B 1.318(4)
C1B C2B 1.423(5)
C1B C6B 1.432(5)
C2B C3B 1.389(6)
C2B C8B 1.467(6)
C3B C4B 1.380(7)
C3B H3B 0.9300
C4B C5B 1.362(6)
C4B C7B 1.506(6)
C5B C6B 1.410(5)
C5B H5B 0.9300
C6B C15B 1.443(5)
C7B H7B1 0.9600
C7B H7B2 0.9600
C7B H7B3 0.9600
C8B N1B 1.263(6)
C8B H8B 0.9300
N1B C9B 1.453(5)
C9B C10B 1.534(8)
C9B H9B1 0.9700
C9B H9B2 0.9700
C10B N2B 1.489(7)
C10B H10C 0.9700
C10B H10D 0.9700
N2B C11B 1.472(6)
N2B C13B 1.518(6)
C11B C12B 1.494(8)
C11B H11C 0.9700
C11B H11D 0.9700
C12B H12D 0.9600
C12B H12E 0.9600
C12B H12F 0.9600
C13B C14B 1.538(8)
C13B H13C 0.9700
C13B H13D 0.9700
C14B H14D 0.9600
C14B H14E 0.9600
C14B H14F 0.9600
C15B N3B 1.274(5)
C15B H15B 0.9300
N3B C16B 1.459(4)
C16B C17B 1.521(6)
C16B H16C 0.9700
C16B H16D 0.9700
C17B N4B 1.474(5)
C17B H17C 0.9700
C17B H17D 0.9700
N4B C20B 1.497(5)
N4B C18B 1.500(5)
C18B C19B 1.515(7)
C18B H18C 0.9700
C18B H18D 0.9700
C19B H19D 0.9600
C19B H19E 0.9600
C19B H19F 0.9600
C20B C21B 1.502(7)
C20B H20C 0.9700
C20B H20D 0.9700
C21B H21D 0.9600
C21B H21E 0.9600
C21B H21F 0.9600
O2B H23 0.994(10)
O2B H24 0.995(10)
O3B C22B 1.231(4)
O4B C22B 1.234(4)
C22B C23B 1.525(5)
C23B F2B 1.262(7)
C23B F3B 1.284(6)
C23B F1B 1.293(6)
O5B C24B 1.243(4)
O6B C24B 1.232(4)
C24B C25B 1.528(5)
C25B F6B 1.200(6)
C25B F5B 1.284(6)
C25B F4B 1.339(6)
O7B C26B 1.213(5)
C26B N5B 1.291(5)
C26B H26B 0.9300
N5B C28B 1.439(10)
N5B C27B 1.479(10)
C27B H27D 0.9600
C27B H27E 0.9600
C27B H27F 0.9600
C28B H28D 0.9600
C28B H28E 0.9600
C28B H28F 0.9600
O8B C29B 1.204(8)
O9B C29B 1.266(8)
C29B C30B 1.482(10)
C30B F9B 1.225(8)
C30B F7B 1.241(9)
C30B F8B 1.424(13)
O10B H103 0.998(10)
O10B H104 0.997(10)
